data_4303988
loop_
_publ_author_name
'Cameron Jones'
'Christian Schulten'
'Andreas Stasch'

_publ_section_title
;
Unusual Reactivity of Methylphosphaalkyne (P\\tbCMe) toward Digermenes and
Distannenes: Stepwise Formations of Bridged
2,3,5,6-Tetraphospha-1,4-dimethylidenecyclohexanes
;
_journal_name_full 'Inorganic Chemistry'
_journal_page_first 1273
_journal_page_last 1278
_journal_paper_doi 10.1021/ic700926u
_journal_volume 47
_journal_year 2008
_chemical_formula_sum 'C36 H88 Ge2 P4 Si8'
_chemical_formula_weight 1014.84
_chemical_name_systematic
; 
 ? 
;
_space_group_IT_number 14
_symmetry_cell_setting monoclinic
_symmetry_space_group_name_Hall '-P 2ybc'
_symmetry_space_group_name_H-M 'P 1 21/c 1'
_atom_sites_solution_hydrogens geom
_atom_sites_solution_primary direct
_atom_sites_solution_secondary difmap
_audit_creation_method SHELXL-97
_cell_angle_alpha 90.00
_cell_angle_beta 97.60(3)
_cell_angle_gamma 90.00
_cell_formula_units_Z 2
_cell_length_a 13.580(3)
_cell_length_b 16.645(3)
_cell_length_c 11.978(2)
_cell_measurement_temperature 150(2)
_cell_volume 2683.7(9)
_computing_structure_refinement 'SHELXL-97 (Sheldrick, 1997)'
_computing_structure_solution 'SHELXS-97 (Sheldrick, 1990)'
_diffrn_ambient_temperature 150(2)
_diffrn_measured_fraction_theta_full 0.996
_diffrn_measured_fraction_theta_max 0.996
_diffrn_measurement_device_type 'Nonius Kappa CCD'
_diffrn_radiation_monochromator graphite
_diffrn_radiation_source 'fine-focus sealed tube'
_diffrn_radiation_type MoK\a
_diffrn_radiation_wavelength 0.71073
_diffrn_reflns_av_R_equivalents 0.0224
_diffrn_reflns_av_sigmaI/netI 0.0365
_diffrn_reflns_limit_h_max 16
_diffrn_reflns_limit_h_min -16
_diffrn_reflns_limit_k_max 20
_diffrn_reflns_limit_k_min -20
_diffrn_reflns_limit_l_max 14
_diffrn_reflns_limit_l_min -14
_diffrn_reflns_number 10263
_diffrn_reflns_theta_full 26.00
_diffrn_reflns_theta_max 26.00
_diffrn_reflns_theta_min 2.99
_exptl_absorpt_coefficient_mu 1.442
_exptl_absorpt_correction_T_max 0.812
_exptl_absorpt_correction_T_min 0.661
_exptl_absorpt_correction_type multi-scan
_exptl_absorpt_process_details 'Sortav (Blessing, 1995)'
_exptl_crystal_colour colorless
_exptl_crystal_density_diffrn 1.256
_exptl_crystal_density_method 'not measured'
_exptl_crystal_description block
_exptl_crystal_F_000 1080
_exptl_crystal_size_max 0.30
_exptl_crystal_size_mid 0.20
_exptl_crystal_size_min 0.15
_refine_diff_density_max 0.305
_refine_diff_density_min -0.334
_refine_diff_density_rms 0.059
_refine_ls_extinction_method none
_refine_ls_goodness_of_fit_ref 1.032
_refine_ls_hydrogen_treatment constr
_refine_ls_matrix_type full
_refine_ls_number_parameters 239
_refine_ls_number_reflns 5273
_refine_ls_number_restraints 0
_refine_ls_restrained_S_all 1.032
_refine_ls_R_factor_all 0.0336
_refine_ls_R_factor_gt 0.0280
_refine_ls_shift/su_max 0.001
_refine_ls_shift/su_mean 0.000
_refine_ls_structure_factor_coef Fsqd
_refine_ls_weighting_details 'calc w=1/[\s^2^(Fo^2^)+(0.0255P)^2^+1.6863P] where P=(Fo^2^+2Fc^2^)/3'
_refine_ls_weighting_scheme calc
_refine_ls_wR_factor_gt 0.0662
_refine_ls_wR_factor_ref 0.0690
_reflns_number_gt 4661
_reflns_number_total 5273
_reflns_threshold_expression >2sigma(I)
_cod_data_source_file ic700926u-file001_1.cif
_cod_data_source_block compound7
_cod_original_cell_volume 2683.6(9)
_cod_database_code 4303988

loop_
_symmetry_equiv_pos_as_xyz
'x, y, z'
'-x, y+1/2, -z+1/2'
'-x, -y, -z'
'x, -y-1/2, z-1/2'

loop_
_atom_site_label
_atom_site_type_symbol
_atom_site_fract_x
_atom_site_fract_y
_atom_site_fract_z
_atom_site_U_iso_or_equiv
_atom_site_adp_type
_atom_site_occupancy
_atom_site_symmetry_multiplicity
_atom_site_calc_flag
_atom_site_refinement_flags
_atom_site_disorder_assembly
_atom_site_disorder_group
Ge1 Ge 0.815671(14) 0.026526(12) 0.855401(17) 0.01593(7) Uani 1 1 d . . .
P1 P 0.98087(4) 0.07558(3) 0.87076(4) 0.01870(12) Uani 1 1 d . . .
P2 P 0.92279(4) 0.03340(3) 1.11354(4) 0.01910(12) Uani 1 1 d . . .
Si1 Si 0.73988(4) -0.16149(3) 0.74961(5) 0.02167(13) Uani 1 1 d . . .
Si2 Si 0.80796(4) -0.02570(3) 0.59088(5) 0.02326(14) Uani 1 1 d . . .
Si3 Si 0.58268(4) 0.10214(4) 0.80643(5) 0.02463(14) Uani 1 1 d . . .
Si4 Si 0.75865(4) 0.22356(3) 0.85941(5) 0.02130(13) Uani 1 1 d . . .
C1 C 0.81637(14) -0.00991(12) 1.01639(17) 0.0195(4) Uani 1 1 d . . .
H1 H 0.8273 -0.0693 1.0163 0.023 Uiso 1 1 calc R . .
C2 C 0.72004(15) 0.00353(14) 1.06842(18) 0.0281(5) Uani 1 1 d . . .
H2A H 0.7255 -0.0227 1.1422 0.042 Uiso 1 1 calc R . .
H2B H 0.6639 -0.0194 1.0188 0.042 Uiso 1 1 calc R . .
H2C H 0.7093 0.0613 1.0774 0.042 Uiso 1 1 calc R . .
C3 C 0.97918(14) 0.10085(11) 1.01932(16) 0.0193(4) Uani 1 1 d . . .
C4 C 1.01553(14) 0.17091(12) 1.06057(18) 0.0248(5) Uani 1 1 d . . .
H4A H 1.0117 0.1845 1.1369 0.030 Uiso 1 1 calc R . .
H4B H 1.0452 0.2071 1.0136 0.030 Uiso 1 1 calc R . .
C5 C 0.80852(14) -0.06256(12) 0.74089(16) 0.0203(4) Uani 1 1 d . . .
H5 H 0.8785 -0.0825 0.7559 0.024 Uiso 1 1 calc R . .
C6 C 0.70306(16) -0.18440(13) 0.89134(18) 0.0293(5) Uani 1 1 d . . .
H6A H 0.6580 -0.1426 0.9118 0.044 Uiso 1 1 calc R . .
H6B H 0.7625 -0.1861 0.9475 0.044 Uiso 1 1 calc R . .
H6C H 0.6694 -0.2366 0.8889 0.044 Uiso 1 1 calc R . .
C7 C 0.82189(17) -0.24711(13) 0.7170(2) 0.0322(5) Uani 1 1 d . . .
H7A H 0.7809 -0.2899 0.6786 0.048 Uiso 1 1 calc R . .
H7B H 0.8580 -0.2680 0.7873 0.048 Uiso 1 1 calc R . .
H7C H 0.8695 -0.2280 0.6682 0.048 Uiso 1 1 calc R . .
C8 C 0.62611(16) -0.17320(14) 0.64345(19) 0.0317(5) Uani 1 1 d . . .
H8A H 0.6433 -0.1632 0.5678 0.047 Uiso 1 1 calc R . .
H8B H 0.5754 -0.1346 0.6598 0.047 Uiso 1 1 calc R . .
H8C H 0.6002 -0.2279 0.6473 0.047 Uiso 1 1 calc R . .
C9 C 0.84401(19) -0.10920(14) 0.4995(2) 0.0369(6) Uani 1 1 d . . .
H9A H 0.9095 -0.1299 0.5305 0.055 Uiso 1 1 calc R . .
H9B H 0.8464 -0.0889 0.4231 0.055 Uiso 1 1 calc R . .
H9C H 0.7949 -0.1525 0.4971 0.055 Uiso 1 1 calc R . .
C10 C 0.68464(18) 0.01411(15) 0.5242(2) 0.0365(6) Uani 1 1 d . . .
H10A H 0.6315 -0.0215 0.5423 0.055 Uiso 1 1 calc R . .
H10B H 0.6837 0.0165 0.4423 0.055 Uiso 1 1 calc R . .
H10C H 0.6744 0.0681 0.5532 0.055 Uiso 1 1 calc R . .
C11 C 0.90285(17) 0.05499(14) 0.58352(19) 0.0319(5) Uani 1 1 d . . .
H11A H 0.8865 0.1014 0.6279 0.048 Uiso 1 1 calc R . .
H11B H 0.9031 0.0712 0.5049 0.048 Uiso 1 1 calc R . .
H11C H 0.9687 0.0346 0.6139 0.048 Uiso 1 1 calc R . .
C12 C 0.72200(14) 0.11787(12) 0.80830(17) 0.0199(4) Uani 1 1 d . . .
H12 H 0.7275 0.1221 0.7261 0.024 Uiso 1 1 calc R . .
C13 C 0.54297(18) -0.00534(15) 0.7929(2) 0.0403(6) Uani 1 1 d . . .
H13A H 0.5781 -0.0364 0.8554 0.060 Uiso 1 1 calc R . .
H13B H 0.5588 -0.0270 0.7213 0.060 Uiso 1 1 calc R . .
H13C H 0.4712 -0.0090 0.7950 0.060 Uiso 1 1 calc R . .
C14 C 0.51348(17) 0.15250(15) 0.6789(2) 0.0371(6) Uani 1 1 d . . .
H14A H 0.4422 0.1419 0.6761 0.056 Uiso 1 1 calc R . .
H14B H 0.5368 0.1312 0.6108 0.056 Uiso 1 1 calc R . .
H14C H 0.5253 0.2106 0.6835 0.056 Uiso 1 1 calc R . .
C15 C 0.53208(16) 0.14188(14) 0.9340(2) 0.0348(5) Uani 1 1 d . . .
H15A H 0.5472 0.1993 0.9424 0.052 Uiso 1 1 calc R . .
H15B H 0.5626 0.1130 1.0010 0.052 Uiso 1 1 calc R . .
H15C H 0.4599 0.1341 0.9251 0.052 Uiso 1 1 calc R . .
C16 C 0.66548(17) 0.30099(13) 0.79935(19) 0.0309(5) Uani 1 1 d . . .
H16A H 0.6019 0.2912 0.8273 0.046 Uiso 1 1 calc R . .
H16B H 0.6563 0.2974 0.7170 0.046 Uiso 1 1 calc R . .
H16C H 0.6897 0.3547 0.8225 0.046 Uiso 1 1 calc R . .
C17 C 0.76611(17) 0.23284(14) 1.01576(18) 0.0302(5) Uani 1 1 d . . .
H17A H 0.6989 0.2371 1.0367 0.045 Uiso 1 1 calc R . .
H17B H 0.8042 0.2810 1.0410 0.045 Uiso 1 1 calc R . .
H17C H 0.7991 0.1853 1.0516 0.045 Uiso 1 1 calc R . .
C18 C 0.87722(15) 0.25916(13) 0.81264(19) 0.0274(5) Uani 1 1 d . . .
H18A H 0.8812 0.3178 0.8190 0.041 Uiso 1 1 calc R . .
H18B H 0.8789 0.2434 0.7341 0.041 Uiso 1 1 calc R . .
H18C H 0.9337 0.2349 0.8603 0.041 Uiso 1 1 calc R . .

loop_
_atom_site_aniso_label
_atom_site_aniso_U_11
_atom_site_aniso_U_22
_atom_site_aniso_U_33
_atom_site_aniso_U_23
_atom_site_aniso_U_13
_atom_site_aniso_U_12
Ge1 0.01307(11) 0.01589(11) 0.01869(12) -0.00049(8) 0.00160(8) -0.00063(7)
P1 0.0155(3) 0.0185(3) 0.0218(3) 0.0011(2) 0.0016(2) -0.0016(2)
P2 0.0167(3) 0.0206(3) 0.0201(3) -0.0018(2) 0.0028(2) 0.0002(2)
Si1 0.0217(3) 0.0179(3) 0.0251(3) -0.0014(2) 0.0020(2) -0.0039(2)
Si2 0.0268(3) 0.0226(3) 0.0210(3) -0.0010(2) 0.0053(2) -0.0034(2)
Si3 0.0159(3) 0.0253(3) 0.0322(3) 0.0014(2) 0.0013(2) 0.0029(2)
Si4 0.0230(3) 0.0183(3) 0.0228(3) 0.0000(2) 0.0036(2) 0.0013(2)
C1 0.0160(10) 0.0192(10) 0.0235(10) 0.0014(8) 0.0037(8) -0.0002(8)
C2 0.0197(11) 0.0384(13) 0.0271(11) 0.0030(10) 0.0067(9) -0.0014(9)
C3 0.0142(9) 0.0206(10) 0.0223(10) -0.0004(8) -0.0003(8) 0.0022(8)
C4 0.0215(11) 0.0232(11) 0.0285(11) -0.0009(9) -0.0011(9) 0.0001(9)
C5 0.0180(10) 0.0202(10) 0.0224(10) -0.0027(8) 0.0012(8) -0.0021(8)
C6 0.0292(12) 0.0251(11) 0.0338(12) 0.0028(9) 0.0049(10) -0.0051(9)
C7 0.0354(13) 0.0243(11) 0.0361(13) -0.0048(10) 0.0016(10) 0.0007(10)
C8 0.0255(12) 0.0311(12) 0.0372(13) -0.0064(10) -0.0001(10) -0.0082(9)
C9 0.0463(15) 0.0330(13) 0.0342(13) -0.0092(10) 0.0156(11) -0.0095(11)
C10 0.0371(14) 0.0392(14) 0.0313(13) 0.0053(11) -0.0025(11) -0.0006(11)
C11 0.0401(13) 0.0281(12) 0.0293(12) 0.0007(10) 0.0113(10) -0.0053(10)
C12 0.0184(10) 0.0213(10) 0.0200(10) 0.0005(8) 0.0025(8) 0.0020(8)
C13 0.0256(12) 0.0315(13) 0.0624(17) -0.0025(12) 0.0005(12) -0.0009(10)
C14 0.0267(12) 0.0413(14) 0.0404(14) 0.0004(11) -0.0065(10) 0.0088(10)
C15 0.0253(12) 0.0361(13) 0.0446(14) 0.0073(11) 0.0102(11) 0.0074(10)
C16 0.0341(12) 0.0246(11) 0.0345(13) 0.0023(10) 0.0064(10) 0.0061(10)
C17 0.0345(13) 0.0287(12) 0.0270(11) -0.0042(9) 0.0031(10) 0.0003(10)
C18 0.0264(11) 0.0239(11) 0.0312(12) 0.0031(9) 0.0008(9) -0.0009(9)

loop_
_atom_type_symbol
_atom_type_description
_atom_type_scat_dispersion_real
_atom_type_scat_dispersion_imag
_atom_type_scat_source
C C 0.0033 0.0016 'International Tables Vol C Tables 4.2.6.8 and 6.1.1.4'
H H 0.0000 0.0000 'International Tables Vol C Tables 4.2.6.8 and 6.1.1.4'
Si Si 0.0817 0.0704 'International Tables Vol C Tables 4.2.6.8 and 6.1.1.4'
P P 0.1023 0.0942 'International Tables Vol C Tables 4.2.6.8 and 6.1.1.4'
Ge Ge 0.1547 1.8001 'International Tables Vol C Tables 4.2.6.8 and 6.1.1.4'

loop_
_geom_angle_atom_site_label_1
_geom_angle_atom_site_label_2
_geom_angle_atom_site_label_3
_geom_angle
_geom_angle_site_symmetry_1
_geom_angle_site_symmetry_3
_geom_angle_publ_flag
C5 Ge1 C12 113.16(8) . . ?
C5 Ge1 C1 115.02(8) . . ?
C12 Ge1 C1 114.64(8) . . ?
C5 Ge1 P1 105.44(6) . . ?
C12 Ge1 P1 108.52(6) . . ?
C1 Ge1 P1 98.30(6) . . ?
C3 P1 P2 100.81(7) . 3_757 ?
C3 P1 Ge1 91.21(7) . . ?
P2 P1 Ge1 105.36(3) 3_757 . ?
C3 P2 C1 101.78(9) . . ?
C3 P2 P1 105.21(7) . 3_757 ?
C1 P2 P1 97.76(7) . 3_757 ?
C6 Si1 C8 107.38(10) . . ?
C6 Si1 C7 105.69(11) . . ?
C8 Si1 C7 103.75(10) . . ?
C6 Si1 C5 114.71(9) . . ?
C8 Si1 C5 114.72(10) . . ?
C7 Si1 C5 109.67(10) . . ?
C11 Si2 C9 105.67(11) . . ?
C11 Si2 C10 107.91(11) . . ?
C9 Si2 C10 107.49(12) . . ?
C11 Si2 C5 111.11(10) . . ?
C9 Si2 C5 110.16(10) . . ?
C10 Si2 C5 114.09(11) . . ?
C13 Si3 C15 105.98(12) . . ?
C13 Si3 C14 104.40(12) . . ?
C15 Si3 C14 107.84(11) . . ?
C13 Si3 C12 114.00(10) . . ?
C15 Si3 C12 114.31(10) . . ?
C14 Si3 C12 109.67(10) . . ?
C17 Si4 C18 109.84(11) . . ?
C17 Si4 C16 105.73(10) . . ?
C18 Si4 C16 103.33(10) . . ?
C17 Si4 C12 112.04(10) . . ?
C18 Si4 C12 113.24(9) . . ?
C16 Si4 C12 112.06(10) . . ?
C2 C1 P2 108.64(14) . . ?
C2 C1 Ge1 116.50(14) . . ?
P2 C1 Ge1 112.51(10) . . ?
C4 C3 P2 118.16(16) . . ?
C4 C3 P1 120.56(16) . . ?
P2 C3 P1 121.22(11) . . ?
Si2 C5 Si1 113.04(10) . . ?
Si2 C5 Ge1 113.62(10) . . ?
Si1 C5 Ge1 125.45(10) . . ?
Si3 C12 Si4 110.29(10) . . ?
Si3 C12 Ge1 119.23(10) . . ?
Si4 C12 Ge1 118.56(10) . . ?

loop_
_geom_bond_atom_site_label_1
_geom_bond_atom_site_label_2
_geom_bond_distance
_geom_bond_site_symmetry_2
_geom_bond_publ_flag
Ge1 C5 2.013(2) . ?
Ge1 C12 2.0144(19) . ?
Ge1 C1 2.020(2) . ?
Ge1 P1 2.3715(7) . ?
P1 C3 1.832(2) . ?
P1 P2 2.2298(8) 3_757 ?
P2 C3 1.830(2) . ?
P2 C1 1.875(2) . ?
P2 P1 2.2298(8) 3_757 ?
Si1 C6 1.871(2) . ?
Si1 C8 1.877(2) . ?
Si1 C7 1.881(2) . ?
Si1 C5 1.902(2) . ?
Si2 C11 1.871(2) . ?
Si2 C9 1.874(2) . ?
Si2 C10 1.878(2) . ?
Si2 C5 1.898(2) . ?
Si3 C13 1.869(3) . ?
Si3 C15 1.877(2) . ?
Si3 C14 1.881(2) . ?
Si3 C12 1.907(2) . ?
Si4 C17 1.868(2) . ?
Si4 C18 1.870(2) . ?
Si4 C16 1.881(2) . ?
Si4 C12 1.907(2) . ?
C1 C2 1.538(3) . ?
C3 C4 1.335(3) . ?
